data_2209210
loop_
_publ_author_name
'Shu-Jiang Tu'
'Bo Jiang'
'Cheng-Sheng Yao'

_publ_section_title
10-Benzyl-7,8-dihydro-7,7-dimethyl-5-phenyl-5<i>H</i>-indeno[1,2-<i>b</i>]quinoline-9,11(6<i>H</i>,10<i>H</i>)-dione
_journal_coeditor_code HK2032
_journal_issue 6
_journal_name_full 'Acta Crystallographica Section E'
_journal_page_first o2249
_journal_page_last o2251
_journal_paper_doi 10.1107/S1600536806015303
_journal_volume 62
_journal_year 2006
_chemical_formula_iupac 'C31 H27 N O2'
_chemical_formula_moiety 'C31 H27 N O2'
_chemical_formula_sum 'C31 H27 N O2'
_chemical_formula_weight 445.54
_chemical_melting_point 481.0(10)
_chemical_name_systematic
;
10-Benzyl-7,8-dihydro-7,7-dimethyl-5-phenyl-5H-indeno[1,2-b]quinoline-
9,11(6H,10H)-dione
;
_space_group_IT_number 14
_symmetry_cell_setting monoclinic
_symmetry_space_group_name_Hall '-P 2yn'
_symmetry_space_group_name_H-M 'P 1 21/n 1'
_atom_sites_solution_hydrogens geom
_atom_sites_solution_primary direct
_atom_sites_solution_secondary difmap
_cell_angle_alpha 90.00
_cell_angle_beta 96.878(3)
_cell_angle_gamma 90.00
_cell_formula_units_Z 4
_cell_length_a 14.783(2)
_cell_length_b 9.4408(12)
_cell_length_c 16.345(2)
_cell_measurement_reflns_used 7710
_cell_measurement_temperature 173(2)
_cell_measurement_theta_max 25.3
_cell_measurement_theta_min 3.0
_cell_volume 2264.7(5)
_computing_cell_refinement SMART
_computing_data_collection 'SMART (Bruker, 1998)'
_computing_data_reduction 'SAINT (Bruker, 1999)'
_computing_molecular_graphics 'SHELXTL (Bruker, 1999)'
_computing_publication_material SHELXTL
_computing_structure_refinement 'SHELXL97 (Sheldrick, 1997)'
_computing_structure_solution 'SHELXS97 (Sheldrick, 1997)'
_diffrn_ambient_temperature 173(2)
_diffrn_detector_area_resol_mean 7.31
_diffrn_measured_fraction_theta_full 0.998
_diffrn_measured_fraction_theta_max 0.998
_diffrn_measurement_device_type 'Rigaku Mercury'
_diffrn_measurement_method \w
_diffrn_radiation_monochromator graphite
_diffrn_radiation_source 'fine-focus sealed tube'
_diffrn_radiation_type MoK\a
_diffrn_radiation_wavelength 0.71070
_diffrn_reflns_av_R_equivalents 0.0398
_diffrn_reflns_av_sigmaI/netI 0.0312
_diffrn_reflns_limit_h_max 17
_diffrn_reflns_limit_h_min -17
_diffrn_reflns_limit_k_max 11
_diffrn_reflns_limit_k_min -11
_diffrn_reflns_limit_l_max 19
_diffrn_reflns_limit_l_min -19
_diffrn_reflns_number 21579
_diffrn_reflns_theta_full 25.35
_diffrn_reflns_theta_max 25.35
_diffrn_reflns_theta_min 3.31
_exptl_absorpt_coefficient_mu 0.081
_exptl_absorpt_correction_T_max 0.9888
_exptl_absorpt_correction_T_min 0.9389
_exptl_absorpt_correction_type multi-scan
_exptl_absorpt_process_details '(SADABS; Sheldrick, 1996)'
_exptl_crystal_colour red
_exptl_crystal_density_diffrn 1.307
_exptl_crystal_density_method 'not measured'
_exptl_crystal_description block
_exptl_crystal_F_000 944
_exptl_crystal_size_max 0.79
_exptl_crystal_size_mid 0.32
_exptl_crystal_size_min 0.14
_refine_diff_density_max 0.199
_refine_diff_density_min -0.180
_refine_ls_extinction_method none
_refine_ls_goodness_of_fit_ref 1.176
_refine_ls_hydrogen_treatment constr
_refine_ls_matrix_type full
_refine_ls_number_parameters 310
_refine_ls_number_reflns 4144
_refine_ls_number_restraints 0
_refine_ls_restrained_S_all 1.176
_refine_ls_R_factor_all 0.0678
_refine_ls_R_factor_gt 0.0562
_refine_ls_shift/su_max 0.000
_refine_ls_shift/su_mean 0.000
_refine_ls_structure_factor_coef Fsqd
_refine_ls_weighting_details 'calc w = 1/[\s^2^(Fo^2^)+(0.0325P)^2^+0.9725P] where P=(Fo^2^+2Fc^2^)/3'
_refine_ls_weighting_scheme calc
_refine_ls_wR_factor_gt 0.1057
_refine_ls_wR_factor_ref 0.1100
_reflns_number_gt 3611
_reflns_number_total 4144
_reflns_threshold_expression I>2\s(I)
_cod_data_source_file hk2032.cif
_cod_data_source_block I
_cod_depositor_comments
;
The following automatic conversions were performed:

'_chemical_melting_point' value '480-482' was changed to '481.0(10)'
- the average value was taken and precision was estimated.

Automatic conversion script
Id: cif_fix_values 1646 2011-03-28 12:23:43Z adriana 

The following automatic conversions were performed:

'_chemical_melting_point' value '480-482' was changed to '481.0(10)'
- the average value was taken and precision was estimated.

Automatic conversion script
Id: cif_fix_values 1715 2011-07-08 13:25:40Z adriana 
;
_cod_original_cell_volume 2264.6(5)
_cod_original_sg_symbol_H-M 'P 21/n'
_cod_database_code 2209210
_cod_database_fobs_code 2209210

loop_
_symmetry_equiv_pos_as_xyz
'x, y, z'
'-x+1/2, y+1/2, -z+1/2'
'-x, -y, -z'
'x-1/2, -y-1/2, z-1/2'

loop_
_atom_site_type_symbol
_atom_site_label
_atom_site_fract_x
_atom_site_fract_y
_atom_site_fract_z
_atom_site_U_iso_or_equiv
_atom_site_adp_type
_atom_site_calc_flag
_atom_site_refinement_flags
_atom_site_occupancy
O O1 1.07434(10) 0.80923(16) 0.54032(9) 0.0447(4) Uani d . 1
O O2 0.79919(10) 0.74458(14) 0.73821(8) 0.0396(4) Uani d . 1
N N1 0.79564(10) 0.56606(16) 0.46614(9) 0.0268(4) Uani d . 1
C C1 0.88118(12) 0.62213(19) 0.46130(11) 0.0265(4) Uani d . 1
C C2 0.92401(12) 0.7058(2) 0.52096(12) 0.0287(4) Uani d . 1
C C3 0.88337(13) 0.75617(19) 0.59465(12) 0.0287(4) Uani d . 1
H H3 0.9280 0.7352 0.6441 0.034 Uiso calc R 1
C C4 0.79891(12) 0.66795(19) 0.60181(11) 0.0261(4) Uani d . 1
C C5 0.75762(12) 0.58513(19) 0.54035(11) 0.0249(4) Uani d . 1
C C6 1.01483(13) 0.7402(2) 0.49968(13) 0.0332(5) Uani d . 1
C C7 1.02140(13) 0.6719(2) 0.41787(12) 0.0322(5) Uani d . 1
C C8 1.09108(14) 0.6730(2) 0.36971(14) 0.0391(5) Uani d . 1
H H8 1.1451 0.7256 0.3857 0.047 Uiso calc R 1
C C9 1.08106(14) 0.5954(2) 0.29670(14) 0.0410(5) Uani d . 1
H H9 1.1280 0.5967 0.2618 0.049 Uiso calc R 1
C C10 1.00340(14) 0.5168(2) 0.27496(13) 0.0390(5) Uani d . 1
H H10 0.9984 0.4622 0.2258 0.047 Uiso calc R 1
C C11 0.93145(14) 0.5157(2) 0.32393(12) 0.0339(5) Uani d . 1
H H11 0.8781 0.4613 0.3084 0.041 Uiso calc R 1
C C12 0.94043(13) 0.5955(2) 0.39501(12) 0.0294(4) Uani d . 1
C C13 0.76267(13) 0.67117(19) 0.68133(11) 0.0288(4) Uani d . 1
C C14 0.68374(13) 0.5779(2) 0.69386(11) 0.0285(4) Uani d . 1
H H14A 0.6502 0.6207 0.7366 0.034 Uiso calc R 1
H H14B 0.7073 0.4850 0.7148 0.034 Uiso calc R 1
C C15 0.61742(12) 0.55395(19) 0.61619(11) 0.0275(4) Uani d . 1
C C16 0.67250(12) 0.5017(2) 0.54825(11) 0.0272(4) Uani d . 1
H H16A 0.6895 0.4015 0.5594 0.033 Uiso calc R 1
H H16B 0.6330 0.5049 0.4949 0.033 Uiso calc R 1
C C17 0.56774(14) 0.6921(2) 0.59078(13) 0.0380(5) Uani d . 1
H H17A 0.5365 0.7268 0.6364 0.057 Uiso calc R 1
H H17B 0.5230 0.6750 0.5425 0.057 Uiso calc R 1
H H17C 0.6119 0.7631 0.5771 0.057 Uiso calc R 1
C C18 0.54838(13) 0.4415(2) 0.63422(12) 0.0354(5) Uani d . 1
H H18A 0.5805 0.3543 0.6527 0.053 Uiso calc R 1
H H18B 0.5069 0.4222 0.5841 0.053 Uiso calc R 1
H H18C 0.5133 0.4758 0.6775 0.053 Uiso calc R 1
C C19 0.74301(12) 0.5104(2) 0.39283(11) 0.0271(4) Uani d . 1
C C20 0.72866(13) 0.3666(2) 0.38307(12) 0.0330(5) Uani d . 1
H H20 0.7523 0.3019 0.4248 0.040 Uiso calc R 1
C C21 0.67891(14) 0.3184(2) 0.31098(13) 0.0387(5) Uani d . 1
H H21 0.6675 0.2198 0.3040 0.046 Uiso calc R 1
C C22 0.64589(14) 0.4108(2) 0.24959(12) 0.0381(5) Uani d . 1
H H22 0.6122 0.3759 0.2006 0.046 Uiso calc R 1
C C23 0.66172(13) 0.5544(2) 0.25904(12) 0.0370(5) Uani d . 1
H H23 0.6398 0.6185 0.2164 0.044 Uiso calc R 1
C C24 0.70992(13) 0.6043(2) 0.33137(11) 0.0314(4) Uani d . 1
H H24 0.7202 0.7031 0.3387 0.038 Uiso calc R 1
C C25 0.86565(13) 0.9194(2) 0.59340(12) 0.0324(5) Uani d . 1
H H25A 0.8650 0.9523 0.6508 0.039 Uiso calc R 1
H H25B 0.9171 0.9670 0.5712 0.039 Uiso calc R 1
C C26 0.77827(13) 0.96529(19) 0.54351(12) 0.0297(4) Uani d . 1
C C27 0.76343(15) 0.9440(2) 0.45905(12) 0.0375(5) Uani d . 1
H H27 0.8102 0.9030 0.4316 0.045 Uiso calc R 1
C C28 0.68174(16) 0.9813(2) 0.41408(14) 0.0450(6) Uani d . 1
H H28 0.6722 0.9635 0.3565 0.054 Uiso calc R 1
C C29 0.61387(15) 1.0444(2) 0.45278(14) 0.0435(5) Uani d . 1
H H29 0.5575 1.0693 0.4221 0.052 Uiso calc R 1
C C30 0.62869(15) 1.0707(2) 0.53576(14) 0.0410(5) Uani d . 1
H H30 0.5831 1.1166 0.5624 0.049 Uiso calc R 1
C C31 0.70966(15) 1.0306(2) 0.58081(13) 0.0370(5) Uani d . 1
H H31 0.7186 1.0480 0.6385 0.044 Uiso calc R 1

loop_
_atom_site_aniso_label
_atom_site_aniso_U_11
_atom_site_aniso_U_22
_atom_site_aniso_U_33
_atom_site_aniso_U_12
_atom_site_aniso_U_13
_atom_site_aniso_U_23
O1 0.0331(8) 0.0468(9) 0.0527(10) -0.0118(7) -0.0008(7) 0.0021(7)
O2 0.0499(9) 0.0392(8) 0.0289(8) -0.0091(7) 0.0015(7) -0.0048(6)
N1 0.0246(8) 0.0318(9) 0.0238(8) -0.0034(7) 0.0017(6) -0.0015(6)
C1 0.0227(9) 0.0249(9) 0.0314(10) 0.0017(8) 0.0013(8) 0.0071(8)
C2 0.0258(10) 0.0275(10) 0.0321(11) -0.0010(8) 0.0007(8) 0.0051(8)
C3 0.0286(10) 0.0294(10) 0.0269(10) -0.0036(8) -0.0019(8) 0.0027(8)
C4 0.0252(9) 0.0247(9) 0.0276(10) 0.0007(8) -0.0001(8) 0.0044(8)
C5 0.0247(9) 0.0257(9) 0.0237(9) 0.0025(8) 0.0004(7) 0.0038(7)
C6 0.0298(11) 0.0281(10) 0.0406(12) -0.0008(9) -0.0005(9) 0.0098(9)
C7 0.0278(10) 0.0306(10) 0.0381(11) 0.0026(9) 0.0035(8) 0.0112(9)
C8 0.0288(11) 0.0395(12) 0.0499(14) 0.0028(9) 0.0085(10) 0.0146(10)
C9 0.0326(11) 0.0479(13) 0.0456(13) 0.0143(10) 0.0175(10) 0.0185(10)
C10 0.0381(12) 0.0464(12) 0.0338(12) 0.0131(10) 0.0094(9) 0.0073(9)
C11 0.0296(10) 0.0395(11) 0.0327(11) 0.0052(9) 0.0039(9) 0.0071(9)
C12 0.0278(10) 0.0297(10) 0.0310(11) 0.0049(8) 0.0045(8) 0.0096(8)
C13 0.0338(10) 0.0260(10) 0.0253(10) 0.0018(8) -0.0017(8) 0.0011(8)
C14 0.0315(10) 0.0315(10) 0.0228(10) 0.0009(8) 0.0037(8) 0.0018(8)
C15 0.0262(10) 0.0301(10) 0.0265(10) 0.0015(8) 0.0044(8) 0.0018(8)
C16 0.0244(10) 0.0303(10) 0.0266(10) -0.0008(8) 0.0017(8) -0.0009(8)
C17 0.0350(11) 0.0403(12) 0.0379(12) 0.0079(10) 0.0012(9) -0.0010(9)
C18 0.0288(10) 0.0433(12) 0.0347(11) -0.0034(9) 0.0058(9) 0.0009(9)
C19 0.0230(9) 0.0339(10) 0.0248(10) -0.0020(8) 0.0047(8) -0.0032(8)
C20 0.0354(11) 0.0330(11) 0.0319(11) -0.0021(9) 0.0088(9) -0.0016(8)
C21 0.0427(12) 0.0369(12) 0.0383(12) -0.0095(10) 0.0125(10) -0.0120(9)
C22 0.0339(11) 0.0531(14) 0.0276(11) -0.0082(10) 0.0044(9) -0.0119(10)
C23 0.0332(11) 0.0499(13) 0.0274(11) 0.0006(10) 0.0021(9) 0.0024(9)
C24 0.0316(11) 0.0333(11) 0.0294(10) -0.0005(9) 0.0036(8) 0.0001(8)
C25 0.0352(11) 0.0296(10) 0.0322(11) -0.0056(9) 0.0032(9) -0.0027(8)
C26 0.0377(11) 0.0210(9) 0.0309(11) -0.0043(8) 0.0063(9) 0.0014(8)
C27 0.0483(13) 0.0327(11) 0.0317(11) 0.0094(10) 0.0060(10) 0.0018(9)
C28 0.0624(15) 0.0361(12) 0.0338(12) 0.0125(11) -0.0048(11) -0.0012(9)
C29 0.0432(13) 0.0326(12) 0.0521(14) 0.0069(10) -0.0047(11) 0.0021(10)
C30 0.0426(13) 0.0316(11) 0.0505(14) 0.0049(10) 0.0127(11) 0.0009(10)
C31 0.0465(13) 0.0316(11) 0.0333(11) -0.0020(10) 0.0066(10) 0.0002(9)

loop_
_atom_type_symbol
_atom_type_description
_atom_type_scat_dispersion_real
_atom_type_scat_dispersion_imag
_atom_type_scat_source
C C 0.0033 0.0016 'International Tables Vol C Tables 4.2.6.8 and 6.1.1.4'
H H 0.0000 0.0000 'International Tables Vol C Tables 4.2.6.8 and 6.1.1.4'
N N 0.0061 0.0033 'International Tables Vol C Tables 4.2.6.8 and 6.1.1.4'
O O 0.0106 0.0060 'International Tables Vol C Tables 4.2.6.8 and 6.1.1.4'

loop_
_geom_angle_atom_site_label_1
_geom_angle_atom_site_label_2
_geom_angle_atom_site_label_3
_geom_angle
_geom_angle_publ_flag
C1 N1 C5 117.56(15) yes
C1 N1 C19 119.78(15) ?
C5 N1 C19 121.95(14) ?
C2 C1 N1 122.36(17) yes
C2 C1 C12 110.91(16) ?
N1 C1 C12 126.65(16) ?
C1 C2 C6 108.80(17) ?
C1 C2 C3 124.85(17) yes
C6 C2 C3 126.33(17) ?
C2 C3 C4 107.63(15) yes
C2 C3 C25 112.85(16) ?
C4 C3 C25 113.84(16) ?
C2 C3 H3 107.4 ?
C4 C3 H3 107.4 ?
C25 C3 H3 107.4 ?
C5 C4 C13 119.24(17) yes
C5 C4 C3 124.05(17) yes
C13 C4 C3 116.69(16) ?
C4 C5 N1 121.34(16) yes
C4 C5 C16 123.00(17) yes
N1 C5 C16 115.57(15) ?
O1 C6 C2 127.5(2) ?
O1 C6 C7 126.45(19) ?
C2 C6 C7 106.00(16) ?
C8 C7 C12 121.7(2) ?
C8 C7 C6 130.04(19) ?
C12 C7 C6 108.27(17) ?
C7 C8 C9 118.6(2) ?
C7 C8 H8 120.7 ?
C9 C8 H8 120.7 ?
C10 C9 C8 120.28(19) ?
C10 C9 H9 119.9 ?
C8 C9 H9 119.9 ?
C9 C10 C11 121.4(2) ?
C9 C10 H10 119.3 ?
C11 C10 H10 119.3 ?
C12 C11 C10 118.2(2) ?
C12 C11 H11 120.9 ?
C10 C11 H11 120.9 ?
C11 C12 C7 119.78(18) ?
C11 C12 C1 134.27(18) ?
C7 C12 C1 105.93(16) ?
O2 C13 C4 120.53(17) ?
O2 C13 C14 120.46(17) ?
C4 C13 C14 118.94(16) yes
C13 C14 C15 114.06(15) yes
C13 C14 H14A 108.7 ?
C15 C14 H14A 108.7 ?
C13 C14 H14B 108.7 ?
C15 C14 H14B 108.7 ?
H14A C14 H14B 107.6 ?
C14 C15 C18 108.71(15) ?
C14 C15 C17 109.84(16) ?
C18 C15 C17 109.59(16) ?
C14 C15 C16 107.82(15) yes
C18 C15 C16 109.95(15) ?
C17 C15 C16 110.90(16) ?
C5 C16 C15 114.56(15) yes
C5 C16 H16A 108.6 ?
C15 C16 H16A 108.6 ?
C5 C16 H16B 108.6 ?
C15 C16 H16B 108.6 ?
H16A C16 H16B 107.6 ?
C15 C17 H17A 109.5 ?
C15 C17 H17B 109.5 ?
H17A C17 H17B 109.5 ?
C15 C17 H17C 109.5 ?
H17A C17 H17C 109.5 ?
H17B C17 H17C 109.5 ?
C15 C18 H18A 109.5 ?
C15 C18 H18B 109.5 ?
H18A C18 H18B 109.5 ?
C15 C18 H18C 109.5 ?
H18A C18 H18C 109.5 ?
H18B C18 H18C 109.5 ?
C20 C19 C24 120.66(18) ?
C20 C19 N1 120.85(17) ?
C24 C19 N1 118.45(17) ?
C19 C20 C21 118.61(19) ?
C19 C20 H20 120.7 ?
C21 C20 H20 120.7 ?
C22 C21 C20 121.13(19) ?
C22 C21 H21 119.4 ?
C20 C21 H21 119.4 ?
C21 C22 C23 120.07(19) ?
C21 C22 H22 120.0 ?
C23 C22 H22 120.0 ?
C22 C23 C24 119.42(19) ?
C22 C23 H23 120.3 ?
C24 C23 H23 120.3 ?
C19 C24 C23 120.09(19) ?
C19 C24 H24 120.0 ?
C23 C24 H24 120.0 ?
C26 C25 C3 114.99(15) ?
C26 C25 H25A 108.5 ?
C3 C25 H25A 108.5 ?
C26 C25 H25B 108.5 ?
C3 C25 H25B 108.5 ?
H25A C25 H25B 107.5 ?
C27 C26 C31 117.69(19) ?
C27 C26 C25 121.36(18) ?
C31 C26 C25 120.94(18) ?
C28 C27 C26 121.1(2) ?
C28 C27 H27 119.4 ?
C26 C27 H27 119.4 ?
C27 C28 C29 120.1(2) ?
C27 C28 H28 119.9 ?
C29 C28 H28 119.9 ?
C30 C29 C28 119.5(2) ?
C30 C29 H29 120.3 ?
C28 C29 H29 120.3 ?
C29 C30 C31 120.3(2) ?
C29 C30 H30 119.9 ?
C31 C30 H30 119.9 ?
C30 C31 C26 121.3(2) ?
C30 C31 H31 119.3 ?
C26 C31 H31 119.3 ?

loop_
_geom_bond_atom_site_label_1
_geom_bond_atom_site_label_2
_geom_bond_distance
_geom_bond_publ_flag
O1 C6 1.224(2) ?
O2 C13 1.231(2) ?
N1 C1 1.382(2) yes
N1 C5 1.408(2) yes
N1 C19 1.447(2) ?
C1 C2 1.352(3) yes
C1 C12 1.494(3) ?
C2 C6 1.463(3) ?
C2 C3 1.487(3) yes
C3 C4 1.517(3) yes
C3 C25 1.562(3) ?
C3 H3 1.0000 ?
C4 C5 1.359(3) yes
C4 C13 1.464(3) yes
C5 C16 1.503(3) yes
C6 C7 1.498(3) ?
C7 C8 1.369(3) ?
C7 C12 1.409(3) ?
C8 C9 1.393(3) ?
C8 H8 0.9500 ?
C9 C10 1.377(3) ?
C9 H9 0.9500 ?
C10 C11 1.406(3) ?
C10 H10 0.9500 ?
C11 C12 1.378(3) ?
C11 H11 0.9500 ?
C13 C14 1.495(3) yes
C14 C15 1.525(2) yes
C14 H14A 0.9900 ?
C14 H14B 0.9900 ?
C15 C18 1.525(3) ?
C15 C17 1.530(3) ?
C15 C16 1.535(3) yes
C16 H16A 0.9900 ?
C16 H16B 0.9900 ?
C17 H17A 0.9800 ?
C17 H17B 0.9800 ?
C17 H17C 0.9800 ?
C18 H18A 0.9800 ?
C18 H18B 0.9800 ?
C18 H18C 0.9800 ?
C19 C20 1.381(3) ?
C19 C24 1.385(3) ?
C20 C21 1.389(3) ?
C20 H20 0.9500 ?
C21 C22 1.374(3) ?
C21 H21 0.9500 ?
C22 C23 1.382(3) ?
C22 H22 0.9500 ?
C23 C24 1.388(3) ?
C23 H23 0.9500 ?
C24 H24 0.9500 ?
C25 C26 1.506(3) ?
C25 H25A 0.9900 ?
C25 H25B 0.9900 ?
C26 C27 1.386(3) ?
C26 C31 1.389(3) ?
C27 C28 1.382(3) ?
C27 H27 0.9500 ?
C28 C29 1.383(3) ?
C28 H28 0.9500 ?
C29 C30 1.370(3) ?
C29 H29 0.9500 ?
C30 C31 1.381(3) ?
C30 H30 0.9500 ?
C31 H31 0.9500 ?

loop_
_geom_hbond_atom_site_label_D
_geom_hbond_atom_site_label_H
_geom_hbond_atom_site_label_A
_geom_hbond_site_symmetry_A
_geom_hbond_distance_DH
_geom_hbond_distance_HA
_geom_hbond_distance_DA
_geom_hbond_angle_DHA
_geom_hbond_publ_flag
C14 H14B O2 2_646 0.99 2.40 3.337(2) 157 yes
C18 H18A O2 2_646 0.98 2.58 3.429(2) 145 yes

loop_
_geom_torsion_atom_site_label_1
_geom_torsion_atom_site_label_2
_geom_torsion_atom_site_label_3
_geom_torsion_atom_site_label_4
_geom_torsion
C5 N1 C1 C2 -7.2(2)
C19 N1 C1 C2 163.38(17)
C5 N1 C1 C12 169.48(16)
C19 N1 C1 C12 -20.0(3)
N1 C1 C2 C6 176.65(16)
C12 C1 C2 C6 -0.5(2)
N1 C1 C2 C3 -4.7(3)
C12 C1 C2 C3 178.16(16)
C1 C2 C3 C4 14.6(2)
C6 C2 C3 C4 -166.99(17)
C1 C2 C3 C25 -111.8(2)
C6 C2 C3 C25 66.6(2)
C2 C3 C4 C5 -14.9(2)
C25 C3 C4 C5 111.0(2)
C2 C3 C4 C13 163.35(15)
C25 C3 C4 C13 -70.8(2)
C13 C4 C5 N1 -172.81(16)
C3 C4 C5 N1 5.4(3)
C13 C4 C5 C16 3.5(3)
C3 C4 C5 C16 -178.33(16)
C1 N1 C5 C4 6.7(2)
C19 N1 C5 C4 -163.63(17)
C1 N1 C5 C16 -169.84(15)
C19 N1 C5 C16 19.8(2)
C1 C2 C6 O1 -177.12(19)
C3 C2 C6 O1 4.3(3)
C1 C2 C6 C7 2.1(2)
C3 C2 C6 C7 -176.55(17)
O1 C6 C7 C8 -2.0(3)
C2 C6 C7 C8 178.8(2)
O1 C6 C7 C12 176.25(18)
C2 C6 C7 C12 -2.9(2)
C12 C7 C8 C9 -0.5(3)
C6 C7 C8 C9 177.59(19)
C7 C8 C9 C10 -1.5(3)
C8 C9 C10 C11 1.9(3)
C9 C10 C11 C12 -0.1(3)
C10 C11 C12 C7 -1.9(3)
C10 C11 C12 C1 179.68(19)
C8 C7 C12 C11 2.2(3)
C6 C7 C12 C11 -176.24(17)
C8 C7 C12 C1 -178.95(17)
C6 C7 C12 C1 2.62(19)
C2 C1 C12 C11 177.2(2)
N1 C1 C12 C11 0.2(3)
C2 C1 C12 C7 -1.4(2)
N1 C1 C12 C7 -178.38(16)
C5 C4 C13 O2 179.50(17)
C3 C4 C13 O2 1.2(3)
C5 C4 C13 C14 2.8(3)
C3 C4 C13 C14 -175.49(16)
O2 C13 C14 C15 150.56(17)
C4 C13 C14 C15 -32.7(2)
C13 C14 C15 C18 172.02(16)
C13 C14 C15 C17 -68.1(2)
C13 C14 C15 C16 52.9(2)
C4 C5 C16 C15 20.2(2)
N1 C5 C16 C15 -163.31(15)
C14 C15 C16 C5 -46.6(2)
C18 C15 C16 C5 -164.98(15)
C17 C15 C16 C5 73.7(2)
C1 N1 C19 C20 109.2(2)
C5 N1 C19 C20 -80.7(2)
C1 N1 C19 C24 -68.7(2)
C5 N1 C19 C24 101.5(2)
C24 C19 C20 C21 -1.2(3)
N1 C19 C20 C21 -178.97(17)
C19 C20 C21 C22 1.3(3)
C20 C21 C22 C23 -0.2(3)
C21 C22 C23 C24 -1.0(3)
C20 C19 C24 C23 0.0(3)
N1 C19 C24 C23 177.89(17)
C22 C23 C24 C19 1.0(3)
C2 C3 C25 C26 82.6(2)
C4 C3 C25 C26 -40.4(2)
C3 C25 C26 C27 -63.6(2)
C3 C25 C26 C31 116.3(2)
C31 C26 C27 C28 -2.5(3)
C25 C26 C27 C28 177.43(19)
C26 C27 C28 C29 1.7(3)
C27 C28 C29 C30 0.6(3)
C28 C29 C30 C31 -1.9(3)
C29 C30 C31 C26 1.1(3)
C27 C26 C31 C30 1.2(3)
C25 C26 C31 C30 -178.80(18)

loop_
_cod_related_entry_id
_cod_related_entry_database
_cod_related_entry_code
1 ChemSpider 17250395
